data_4345533
loop_
_publ_author_name
'Liu, Heng'
'Khononov, Maxim'
'Fridman, Natalia'
'Tamm, Matthias'
'Eisen, Moris S.'

_publ_section_title
;
 Catalytic Addition of Alcohols into Carbodiimides Promoted by
 Organoactinide Complexes.
;
_journal_issue 6
_journal_name_full 'Inorganic chemistry'
_journal_page_first 3153
_journal_page_last 3157
_journal_paper_doi 10.1021/acs.inorgchem.7b00357
_journal_volume 56
_journal_year 2017
_chemical_formula_moiety 'C38 H78 N6 Si6 Th'
_chemical_formula_sum 'C38 H78 N6 Si6 Th'
_chemical_formula_weight 1019.64
_chemical_name_common 'Moris449 (Heng Liu)'
_chemical_name_systematic
; 
 ? 
;
_space_group_IT_number 2
_symmetry_cell_setting triclinic
_symmetry_space_group_name_Hall '-P 1'
_symmetry_space_group_name_H-M 'P -1'
_atom_sites_solution_hydrogens geom
_atom_sites_solution_primary direct
_atom_sites_solution_secondary difmap
_audit_creation_method SHELXL-97
_cell_angle_alpha 82.739(6)
_cell_angle_beta 89.037(7)
_cell_angle_gamma 83.095(6)
_cell_formula_units_Z 2
_cell_length_a 11.885(2)
_cell_length_b 13.1830(15)
_cell_length_c 16.5790(14)
_cell_measurement_reflns_used 6946
_cell_measurement_temperature 200(2)
_cell_measurement_theta_max 24.14
_cell_measurement_theta_min 1.57
_cell_volume 2558.1(6)
_computing_cell_refinement 'DENZO HKL2000 (Otwinowski & Minor 1997)'
_computing_data_collection 'Collect (Nonius, 2006)'
_computing_data_reduction 'DENZO HKL2000 (Otwinowski & Minor 1997)'
_computing_molecular_graphics 'Mercury 3.7'
_computing_structure_refinement 'SHELXL-97 (Sheldrick, 1997)'
_computing_structure_solution 'SHELXS-97 (Sheldrick, 1990)'
_diffrn_ambient_temperature 200(2)
_diffrn_detector_area_resol_mean 95
_diffrn_measured_fraction_theta_full 0.996
_diffrn_measured_fraction_theta_max 0.996
_diffrn_measurement_device_type 'Nonius KappaCCD'
_diffrn_measurement_method 'phi- and omega-scans'
_diffrn_radiation_monochromator graphite
_diffrn_radiation_source 'fine-focus sealed tube'
_diffrn_radiation_type MoK\a
_diffrn_radiation_wavelength 0.71073
_diffrn_reflns_av_R_equivalents 0.0420
_diffrn_reflns_av_sigmaI/netI 0.0394
_diffrn_reflns_limit_h_max 13
_diffrn_reflns_limit_h_min 0
_diffrn_reflns_limit_k_max 14
_diffrn_reflns_limit_k_min -14
_diffrn_reflns_limit_l_max 18
_diffrn_reflns_limit_l_min -18
_diffrn_reflns_number 7561
_diffrn_reflns_theta_full 24.14
_diffrn_reflns_theta_max 24.14
_diffrn_reflns_theta_min 1.57
_diffrn_standards_decay_% none
_diffrn_standards_interval_count none
_diffrn_standards_interval_time none
_diffrn_standards_number none
_exptl_absorpt_coefficient_mu 3.085
_exptl_absorpt_correction_T_max 0.7084
_exptl_absorpt_correction_T_min 0.4292
_exptl_absorpt_correction_type multi-scan
_exptl_absorpt_process_details
; 
'HKL Denzo and Scalepack (Otwinowski & Minor 1997)'  
;
_exptl_crystal_colour colorless
_exptl_crystal_density_diffrn 1.324
_exptl_crystal_density_method 'not measured'
_exptl_crystal_description block
_exptl_crystal_F_000 1044
_exptl_crystal_size_max 0.33
_exptl_crystal_size_mid 0.30
_exptl_crystal_size_min 0.12
_refine_diff_density_max 1.306
_refine_diff_density_min -1.335
_refine_diff_density_rms '0.079 =========================================='
_refine_ls_extinction_method none
_refine_ls_goodness_of_fit_ref 1.035
_refine_ls_hydrogen_treatment constr
_refine_ls_matrix_type full
_refine_ls_number_parameters 483
_refine_ls_number_reflns 7561
_refine_ls_number_restraints 2
_refine_ls_restrained_S_all 1.079
_refine_ls_R_factor_all 0.0357
_refine_ls_R_factor_gt 0.0298
_refine_ls_shift/su_max 0.003
_refine_ls_shift/su_mean 0.000
_refine_ls_structure_factor_coef Fsqd
_refine_ls_weighting_details 'calc w=1/[\s^2^(Fo^2^)+(0.0174P)^2^+4.7055P] where P=(Fo^2^+2Fc^2^)/3'
_refine_ls_weighting_scheme calc
_refine_ls_wR_factor_gt 0.0632
_refine_ls_wR_factor_ref 0.0650
_reflns_number_gt 6857
_reflns_number_total 7561
_reflns_threshold_expression >2sigma(I)
_cod_data_source_file ic7b00357_si_002.cif
_cod_data_source_block Moris449
_cod_depositor_comments 'Adding full bibliography for 4345532--4345536.cif.'
_cod_database_code 4345533

loop_
_symmetry_equiv_pos_as_xyz
'x, y, z'
'-x, -y, -z'

loop_
_atom_site_label
_atom_site_type_symbol
_atom_site_fract_x
_atom_site_fract_y
_atom_site_fract_z
_atom_site_U_iso_or_equiv
_atom_site_adp_type
_atom_site_occupancy
_atom_site_symmetry_multiplicity
_atom_site_calc_flag
_atom_site_refinement_flags
Th1 Th 0.812927(13) -0.275553(13) 0.727299(10) 0.03066(7) Uani 1 1 d D
Si1 Si 1.06717(11) -0.23337(11) 0.80464(8) 0.0420(3) Uani 1 1 d .
Si2 Si 1.10771(11) -0.35863(13) 0.66704(8) 0.0469(4) Uani 1 1 d .
Si3 Si 0.81700(12) -0.51644(7) 0.83536(8) 0.0424(3) Uani 1 1 d D
Si4 Si 0.65871(12) -0.36417(11) 0.91253(9) 0.0450(3) Uani 1 1 d .
Si5 Si 0.76431(12) -0.18009(12) 0.52732(6) 0.0493(4) Uani 1 1 d D
Si6 Si 0.63410(12) -0.36034(13) 0.57407(9) 0.0489(4) Uani 1 1 d .
N1 N 0.7313(3) -0.1220(3) 0.7476(2) 0.0364(9) Uani 1 1 d .
N2 N 0.5376(3) -0.0460(3) 0.7396(2) 0.0387(9) Uani 1 1 d .
N3 N 0.6604(3) 0.0446(3) 0.7868(2) 0.0342(9) Uani 1 1 d .
N4 N 1.0139(3) -0.2957(3) 0.7310(2) 0.0368(9) Uani 1 1 d .
N5 N 0.7523(3) -0.3903(3) 0.8339(2) 0.0368(9) Uani 1 1 d .
N6 N 0.7287(3) -0.2794(3) 0.6006(2) 0.0400(10) Uani 1 1 d .
C1 C 0.6528(4) -0.0490(4) 0.7569(3) 0.0335(10) Uani 1 1 d .
C2 C 0.4765(4) 0.0443(4) 0.7578(3) 0.0369(11) Uani 1 1 d .
C3 C 0.5537(4) 0.1020(4) 0.7874(3) 0.0374(11) Uani 1 1 d .
C4 C 0.5198(4) 0.1982(4) 0.8090(3) 0.0521(14) Uani 1 1 d .
H4 H 0.5724 0.2376 0.8293 0.062 Uiso 1 1 calc R
C5 C 0.4052(5) 0.2361(4) 0.8000(4) 0.0593(15) Uani 1 1 d .
H5 H 0.3796 0.3031 0.8133 0.071 Uiso 1 1 calc R
C6 C 0.3295(5) 0.1783(5) 0.7725(3) 0.0545(15) Uani 1 1 d .
H6 H 0.2517 0.2054 0.7686 0.065 Uiso 1 1 calc R
C7 C 0.3624(4) 0.0814(4) 0.7502(3) 0.0449(12) Uani 1 1 d .
H7 H 0.3092 0.0421 0.7306 0.054 Uiso 1 1 calc R
C8 C 0.4886(5) -0.1288(4) 0.7088(4) 0.0623(16) Uani 1 1 d .
H8A H 0.5484 -0.1739 0.6852 0.093 Uiso 1 1 calc R
H8B H 0.4324 -0.0999 0.6669 0.093 Uiso 1 1 calc R
H8C H 0.4517 -0.1686 0.7534 0.093 Uiso 1 1 calc R
C9 C 0.7634(4) 0.0786(4) 0.8117(3) 0.0383(11) Uani 1 1 d .
C10 C 0.7886(4) 0.0704(4) 0.8943(3) 0.0455(13) Uani 1 1 d .
C11 C 0.8882(5) 0.1074(4) 0.9150(4) 0.0603(16) Uani 1 1 d .
H11 H 0.9080 0.1029 0.9708 0.072 Uiso 1 1 calc R
C12 C 0.9581(5) 0.1498(5) 0.8573(4) 0.0665(18) Uani 1 1 d .
H12 H 1.0255 0.1739 0.8734 0.080 Uiso 1 1 calc R
C13 C 0.9317(4) 0.1579(4) 0.7763(4) 0.0565(15) Uani 1 1 d .
H13 H 0.9809 0.1876 0.7367 0.068 Uiso 1 1 calc R
C14 C 0.8336(4) 0.1229(4) 0.7515(3) 0.0442(12) Uani 1 1 d .
C15 C 0.6461(6) 0.1103(6) 1.0041(4) 0.084(2) Uani 1 1 d .
H15A H 0.6995 0.1452 1.0318 0.125 Uiso 1 1 calc R
H15B H 0.5946 0.0792 1.0441 0.125 Uiso 1 1 calc R
H15C H 0.6022 0.1603 0.9644 0.125 Uiso 1 1 calc R
C16 C 0.7115(5) 0.0265(4) 0.9605(3) 0.0535(14) Uani 1 1 d .
H16 H 0.6551 -0.0092 0.9341 0.064 Uiso 1 1 calc R
C17 C 0.7767(6) -0.0528(5) 1.0237(3) 0.074(2) Uani 1 1 d .
H17A H 0.8253 -0.1030 0.9960 0.110 Uiso 1 1 calc R
H17B H 0.7229 -0.0883 1.0590 0.110 Uiso 1 1 calc R
H17C H 0.8237 -0.0176 1.0567 0.110 Uiso 1 1 calc R
C18 C 0.7216(5) 0.2334(5) 0.6394(4) 0.0758(19) Uani 1 1 d .
H18A H 0.6553 0.2333 0.6753 0.114 Uiso 1 1 calc R
H18B H 0.6973 0.2365 0.5829 0.114 Uiso 1 1 calc R
H18C H 0.7605 0.2936 0.6453 0.114 Uiso 1 1 calc R
C19 C 0.8024(4) 0.1354(4) 0.6623(3) 0.0520(14) Uani 1 1 d .
H19 H 0.7615 0.0757 0.6532 0.062 Uiso 1 1 calc R
C20 C 0.9044(5) 0.1355(5) 0.6049(4) 0.0720(18) Uani 1 1 d .
H20A H 0.9416 0.1973 0.6081 0.108 Uiso 1 1 calc R
H20B H 0.8789 0.1351 0.5490 0.108 Uiso 1 1 calc R
H20C H 0.9582 0.0740 0.6207 0.108 Uiso 1 1 calc R
C21 C 0.9557(5) -0.2142(5) 0.8837(3) 0.0644(17) Uani 1 1 d .
H21A H 0.8892 -0.1711 0.8589 0.097 Uiso 1 1 calc R
H21B H 0.9853 -0.1803 0.9267 0.097 Uiso 1 1 calc R
H21C H 0.9340 -0.2812 0.9069 0.097 Uiso 1 1 calc R
C22 C 1.1036(6) -0.1034(5) 0.7640(4) 0.0741(18) Uani 1 1 d .
H22A H 1.1574 -0.1093 0.7189 0.111 Uiso 1 1 calc R
H22B H 1.1380 -0.0731 0.8071 0.111 Uiso 1 1 calc R
H22C H 1.0346 -0.0594 0.7445 0.111 Uiso 1 1 calc R
C23 C 1.1936(5) -0.3060(5) 0.8589(4) 0.0718(18) Uani 1 1 d .
H23A H 1.1758 -0.3745 0.8817 0.108 Uiso 1 1 calc R
H23B H 1.2145 -0.2687 0.9028 0.108 Uiso 1 1 calc R
H23C H 1.2569 -0.3131 0.8206 0.108 Uiso 1 1 calc R
C24 C 1.1819(5) -0.4831(5) 0.7183(4) 0.0711(19) Uani 1 1 d .
H24A H 1.2346 -0.4688 0.7591 0.107 Uiso 1 1 calc R
H24B H 1.2240 -0.5206 0.6778 0.107 Uiso 1 1 calc R
H24C H 1.1258 -0.5250 0.7449 0.107 Uiso 1 1 calc R
C25 C 1.2210(5) -0.2791(6) 0.6260(4) 0.076(2) Uani 1 1 d .
H25A H 1.2722 -0.2719 0.6701 0.114 Uiso 1 1 calc R
H25B H 1.1861 -0.2108 0.6025 0.114 Uiso 1 1 calc R
H25C H 1.2640 -0.3130 0.5839 0.114 Uiso 1 1 calc R
C26 C 1.0329(5) -0.3897(5) 0.5765(3) 0.0585(15) Uani 1 1 d .
H26A H 0.9508 -0.3776 0.5848 0.088 Uiso 1 1 calc R
H26B H 1.0546 -0.4621 0.5693 0.088 Uiso 1 1 calc R
H26C H 1.0540 -0.3456 0.5279 0.088 Uiso 1 1 calc R
C27 C 0.5176(5) -0.4088(6) 0.8987(4) 0.0698(18) Uani 1 1 d .
H27A H 0.4866 -0.3785 0.8455 0.105 Uiso 1 1 calc R
H27B H 0.4658 -0.3873 0.9416 0.105 Uiso 1 1 calc R
H27C H 0.5265 -0.4841 0.9018 0.105 Uiso 1 1 calc R
C28 C 0.6296(6) -0.2241(5) 0.9207(4) 0.077(2) Uani 1 1 d .
H28A H 0.7007 -0.1931 0.9150 0.115 Uiso 1 1 calc R
H28B H 0.5956 -0.2141 0.9738 0.115 Uiso 1 1 calc R
H28C H 0.5771 -0.1912 0.8775 0.115 Uiso 1 1 calc R
C29 C 0.7158(5) -0.4238(5) 1.0137(3) 0.0647(16) Uani 1 1 d .
H29A H 0.7283 -0.4988 1.0148 0.097 Uiso 1 1 calc R
H29B H 0.6613 -0.4060 1.0562 0.097 Uiso 1 1 calc R
H29C H 0.7877 -0.3980 1.0233 0.097 Uiso 1 1 calc R
C30 C 0.8702(5) -0.5303(4) 0.7291(3) 0.0567(15) Uani 1 1 d .
H30A H 0.8065 -0.5149 0.6909 0.085 Uiso 1 1 calc R
H30B H 0.9056 -0.6010 0.7269 0.085 Uiso 1 1 calc R
H30C H 0.9261 -0.4822 0.7142 0.085 Uiso 1 1 calc R
C31 C 0.7195(5) -0.6157(4) 0.8611(4) 0.0647(16) Uani 1 1 d .
H31A H 0.6951 -0.6158 0.9179 0.097 Uiso 1 1 calc R
H31B H 0.7588 -0.6836 0.8536 0.097 Uiso 1 1 calc R
H31C H 0.6531 -0.6003 0.8255 0.097 Uiso 1 1 calc R
C32 C 0.9440(5) -0.5471(5) 0.9019(3) 0.0597(15) Uani 1 1 d .
H32A H 0.9966 -0.4959 0.8872 0.090 Uiso 1 1 calc R
H32B H 0.9816 -0.6157 0.8947 0.090 Uiso 1 1 calc R
H32C H 0.9209 -0.5458 0.9588 0.090 Uiso 1 1 calc R
C33 C 0.8888(4) -0.1250(5) 0.5680(3) 0.0529(14) Uani 1 1 d .
H33A H 0.8673 -0.0982 0.6193 0.079 Uiso 1 1 calc R
H33B H 0.9106 -0.0691 0.5284 0.079 Uiso 1 1 calc R
H33C H 0.9529 -0.1792 0.5774 0.079 Uiso 1 1 calc R
C34 C 0.6526(5) -0.0677(5) 0.5110(4) 0.0726(19) Uani 1 1 d .
H34A H 0.5868 -0.0878 0.4847 0.109 Uiso 1 1 calc R
H34B H 0.6825 -0.0113 0.4762 0.109 Uiso 1 1 calc R
H34C H 0.6296 -0.0450 0.5635 0.109 Uiso 1 1 calc R
C35 C 0.8062(5) -0.2254(6) 0.4288(3) 0.0700(18) Uani 1 1 d .
H35A H 0.8682 -0.2818 0.4374 0.105 Uiso 1 1 calc R
H35B H 0.8315 -0.1685 0.3918 0.105 Uiso 1 1 calc R
H35C H 0.7412 -0.2500 0.4049 0.105 Uiso 1 1 calc R
C36 C 0.7053(5) -0.4666(5) 0.5201(4) 0.0741(19) Uani 1 1 d .
H36A H 0.7351 -0.4376 0.4679 0.111 Uiso 1 1 calc R
H36B H 0.6503 -0.5136 0.5106 0.111 Uiso 1 1 calc R
H36C H 0.7677 -0.5044 0.5535 0.111 Uiso 1 1 calc R
C37 C 0.5185(5) -0.2910(5) 0.5049(4) 0.0702(18) Uani 1 1 d .
H37A H 0.4783 -0.2342 0.5307 0.105 Uiso 1 1 calc R
H37B H 0.4652 -0.3390 0.4944 0.105 Uiso 1 1 calc R
H37C H 0.5517 -0.2635 0.4533 0.105 Uiso 1 1 calc R
C38 C 0.5612(5) -0.4192(5) 0.6659(4) 0.0623(16) Uani 1 1 d .
H38A H 0.6177 -0.4489 0.7073 0.093 Uiso 1 1 calc R
H38B H 0.5189 -0.4734 0.6509 0.093 Uiso 1 1 calc R
H38C H 0.5087 -0.3661 0.6877 0.093 Uiso 1 1 calc R

loop_
_atom_site_aniso_label
_atom_site_aniso_U_11
_atom_site_aniso_U_22
_atom_site_aniso_U_33
_atom_site_aniso_U_23
_atom_site_aniso_U_13
_atom_site_aniso_U_12
Th1 0.02524(10) 0.03327(11) 0.03419(10) -0.00566(7) -0.00164(6) -0.00470(7)
Si1 0.0300(7) 0.0463(9) 0.0514(8) -0.0104(7) -0.0086(6) -0.0054(6)
Si2 0.0287(7) 0.0651(10) 0.0461(8) -0.0131(7) 0.0011(6) 0.0045(7)
Si3 0.0412(8) 0.0321(8) 0.0538(8) -0.0041(6) -0.0060(6) -0.0050(6)
Si4 0.0392(8) 0.0441(9) 0.0491(8) 0.0043(6) 0.0079(6) -0.0064(7)
Si5 0.0375(8) 0.0663(11) 0.0414(8) -0.0008(7) -0.0061(6) -0.0001(7)
Si6 0.0368(8) 0.0638(10) 0.0500(8) -0.0212(7) -0.0087(6) -0.0058(7)
N1 0.036(2) 0.034(2) 0.040(2) -0.0062(17) 0.0011(17) -0.0057(19)
N2 0.032(2) 0.037(2) 0.050(2) -0.0129(19) -0.0007(17) -0.0073(18)
N3 0.034(2) 0.029(2) 0.040(2) -0.0080(17) -0.0072(16) -0.0021(17)
N4 0.025(2) 0.044(2) 0.042(2) -0.0074(18) 0.0000(16) -0.0036(17)
N5 0.029(2) 0.033(2) 0.048(2) -0.0037(18) -0.0003(17) -0.0026(17)
N6 0.029(2) 0.051(3) 0.041(2) -0.0110(19) -0.0064(16) -0.0007(18)
C1 0.036(3) 0.033(3) 0.032(2) -0.003(2) -0.0014(19) -0.011(2)
C2 0.036(3) 0.043(3) 0.032(2) -0.003(2) 0.0003(19) -0.005(2)
C3 0.035(3) 0.037(3) 0.040(3) -0.008(2) -0.009(2) 0.002(2)
C4 0.045(3) 0.040(3) 0.072(4) -0.017(3) -0.018(3) 0.003(3)
C5 0.055(4) 0.045(3) 0.077(4) -0.019(3) -0.009(3) 0.012(3)
C6 0.041(3) 0.066(4) 0.054(3) -0.012(3) -0.005(2) 0.013(3)
C7 0.033(3) 0.057(4) 0.046(3) -0.008(2) -0.004(2) -0.006(2)
C8 0.044(3) 0.054(4) 0.097(5) -0.033(3) -0.004(3) -0.013(3)
C9 0.035(3) 0.027(3) 0.053(3) -0.008(2) -0.013(2) 0.002(2)
C10 0.050(3) 0.033(3) 0.053(3) -0.012(2) -0.017(2) 0.004(2)
C11 0.057(4) 0.052(4) 0.073(4) -0.023(3) -0.034(3) 0.006(3)
C12 0.044(3) 0.053(4) 0.106(5) -0.020(4) -0.028(4) -0.006(3)
C13 0.040(3) 0.046(3) 0.086(4) -0.012(3) -0.010(3) -0.009(3)
C14 0.037(3) 0.032(3) 0.065(3) -0.008(2) -0.010(2) -0.004(2)
C15 0.076(5) 0.086(5) 0.085(5) -0.027(4) 0.003(4) 0.023(4)
C16 0.064(4) 0.052(4) 0.044(3) -0.012(3) -0.015(3) 0.003(3)
C17 0.093(5) 0.081(5) 0.039(3) -0.007(3) -0.007(3) 0.024(4)
C18 0.067(4) 0.082(5) 0.072(4) 0.009(4) -0.017(3) 0.000(4)
C19 0.050(3) 0.051(3) 0.056(3) 0.002(3) -0.003(2) -0.017(3)
C20 0.065(4) 0.074(5) 0.074(4) 0.012(3) 0.013(3) -0.020(3)
C21 0.061(4) 0.087(5) 0.053(3) -0.035(3) -0.005(3) -0.012(3)
C22 0.070(4) 0.058(4) 0.100(5) -0.013(4) -0.013(4) -0.025(3)
C23 0.055(4) 0.077(5) 0.084(4) -0.023(4) -0.029(3) 0.008(3)
C24 0.057(4) 0.082(5) 0.070(4) -0.021(3) -0.010(3) 0.024(3)
C25 0.039(3) 0.122(6) 0.068(4) -0.015(4) 0.013(3) -0.014(4)
C26 0.047(3) 0.077(4) 0.052(3) -0.021(3) 0.002(3) 0.003(3)
C27 0.040(3) 0.098(5) 0.070(4) 0.004(4) 0.007(3) -0.017(3)
C28 0.085(5) 0.057(4) 0.085(4) -0.006(3) 0.045(4) -0.001(4)
C29 0.062(4) 0.083(5) 0.048(3) -0.002(3) 0.002(3) -0.010(3)
C30 0.055(3) 0.047(3) 0.068(4) -0.016(3) -0.002(3) 0.005(3)
C31 0.067(4) 0.036(3) 0.092(4) -0.001(3) -0.010(3) -0.012(3)
C32 0.050(3) 0.059(4) 0.068(4) -0.007(3) -0.015(3) 0.005(3)
C33 0.047(3) 0.064(4) 0.047(3) -0.004(3) 0.004(2) -0.006(3)
C34 0.056(4) 0.075(5) 0.078(4) 0.016(4) -0.011(3) 0.004(3)
C35 0.057(4) 0.109(6) 0.044(3) -0.006(3) -0.006(3) -0.010(4)
C36 0.070(4) 0.090(5) 0.069(4) -0.039(4) -0.006(3) -0.007(4)
C37 0.047(3) 0.094(5) 0.072(4) -0.017(4) -0.019(3) -0.007(3)
C38 0.045(3) 0.074(4) 0.074(4) -0.020(3) -0.003(3) -0.021(3)

loop_
_atom_type_symbol
_atom_type_description
_atom_type_scat_dispersion_real
_atom_type_scat_dispersion_imag
_atom_type_scat_source
Th Th -7.2400 8.8979 'International Tables Vol C Tables 4.2.6.8 and 6.1.1.4'
Si Si 0.0817 0.0704 'International Tables Vol C Tables 4.2.6.8 and 6.1.1.4'
N N 0.0061 0.0033 'International Tables Vol C Tables 4.2.6.8 and 6.1.1.4'
C C 0.0033 0.0016 'International Tables Vol C Tables 4.2.6.8 and 6.1.1.4'
H H 0.0000 0.0000 'International Tables Vol C Tables 4.2.6.8 and 6.1.1.4'

loop_
_geom_angle_atom_site_label_1
_geom_angle_atom_site_label_2
_geom_angle_atom_site_label_3
_geom_angle
N1 Th1 N5 105.93(13)
N1 Th1 N6 96.51(13)
N5 Th1 N6 115.20(14)
N1 Th1 N4 115.00(14)
N5 Th1 N4 106.99(13)
N6 Th1 N4 116.69(13)
N1 Th1 Si5 82.66(10)
N5 Th1 Si5 143.12(9)
N6 Th1 Si5 28.30(11)
N4 Th1 Si5 101.01(9)
N1 Th1 Si1 92.71(10)
N5 Th1 Si1 100.00(9)
N6 Th1 Si1 139.24(10)
N4 Th1 Si1 27.50(9)
Si5 Th1 Si1 115.61(4)
N1 Th1 Si3 133.38(10)
N5 Th1 Si3 27.61(9)
N6 Th1 Si3 107.77(11)
N4 Th1 Si3 88.99(10)
Si5 Th1 Si3 133.69(4)
Si1 Th1 Si3 93.74(3)
N4 Si1 C22 112.6(3)
N4 Si1 C23 114.4(2)
C22 Si1 C23 108.0(3)
N4 Si1 C21 108.4(2)
C22 Si1 C21 106.7(3)
C23 Si1 C21 106.3(3)
N4 Si1 Th1 39.46(12)
C22 Si1 Th1 110.7(2)
C23 Si1 Th1 140.0(2)
C21 Si1 Th1 71.73(17)
N4 Si2 C26 111.2(2)
N4 Si2 C25 112.7(3)
C26 Si2 C25 106.1(3)
N4 Si2 C24 112.9(2)
C26 Si2 C24 107.0(3)
C25 Si2 C24 106.6(3)
N5 Si3 C31 114.0(2)
N5 Si3 C32 113.7(2)
C31 Si3 C32 109.4(3)
N5 Si3 C30 106.8(2)
C31 Si3 C30 106.6(3)
C32 Si3 C30 105.7(3)
N5 Si3 Th1 38.46(12)
C31 Si3 Th1 138.74(19)
C32 Si3 Th1 110.7(2)
C30 Si3 Th1 71.05(18)
N5 Si4 C28 112.5(2)
N5 Si4 C29 112.1(2)
C28 Si4 C29 105.2(3)
N5 Si4 C27 112.3(2)
C28 Si4 C27 105.9(3)
C29 Si4 C27 108.4(3)
N6 Si5 C35 112.8(3)
N6 Si5 C34 113.9(2)
C35 Si5 C34 109.9(3)
N6 Si5 C33 107.6(2)
C35 Si5 C33 108.3(3)
C34 Si5 C33 103.9(3)
N6 Si5 Th1 39.42(12)
C35 Si5 Th1 134.9(2)
C34 Si5 Th1 114.4(2)
C33 Si5 Th1 69.34(16)
N6 Si6 C36 112.2(3)
N6 Si6 C38 111.0(2)
C36 Si6 C38 108.2(3)
N6 Si6 C37 112.7(3)
C36 Si6 C37 106.4(3)
C38 Si6 C37 105.9(3)
C1 N1 Th1 159.6(3)
C2 N2 C1 111.5(4)
C2 N2 C8 124.6(4)
C1 N2 C8 123.9(4)
C3 N3 C1 110.4(4)
C3 N3 C9 124.3(4)
C1 N3 C9 125.2(4)
Si1 N4 Si2 119.0(2)
Si1 N4 Th1 113.05(18)
Si2 N4 Th1 127.91(19)
Si4 N5 Si3 117.5(2)
Si4 N5 Th1 128.5(2)
Si3 N5 Th1 113.93(18)
Si6 N6 Si5 118.6(2)
Si6 N6 Th1 129.0(2)
Si5 N6 Th1 112.28(19)
N1 C1 N2 126.9(4)
N1 C1 N3 129.0(4)
N2 C1 N3 104.1(4)
N2 C2 C7 132.1(5)
N2 C2 C3 106.8(4)
C7 C2 C3 121.1(5)
C4 C3 C2 121.2(4)
C4 C3 N3 131.6(4)
C2 C3 N3 107.2(4)
C3 C4 C5 117.6(5)
C3 C4 H4 121.2
C5 C4 H4 121.2
C6 C5 C4 121.0(5)
C6 C5 H5 119.5
C4 C5 H5 119.5
C5 C6 C7 122.1(5)
C5 C6 H6 119.0
C7 C6 H6 119.0
C6 C7 C2 117.1(5)
C6 C7 H7 121.5
C2 C7 H7 121.5
N2 C8 H8A 109.5
N2 C8 H8B 109.5
H8A C8 H8B 109.5
N2 C8 H8C 109.5
H8A C8 H8C 109.5
H8B C8 H8C 109.5
C10 C9 C14 122.0(4)
C10 C9 N3 119.5(4)
C14 C9 N3 118.5(4)
C9 C10 C11 117.0(5)
C9 C10 C16 122.9(5)
C11 C10 C16 120.2(5)
C12 C11 C10 121.8(5)
C12 C11 H11 119.1
C10 C11 H11 119.1
C11 C12 C13 120.5(5)
C11 C12 H12 119.8
C13 C12 H12 119.8
C12 C13 C14 120.6(6)
C12 C13 H13 119.7
C14 C13 H13 119.7
C13 C14 C9 118.1(5)
C13 C14 C19 120.6(5)
C9 C14 C19 121.3(4)
C16 C15 H15A 109.5
C16 C15 H15B 109.5
H15A C15 H15B 109.5
C16 C15 H15C 109.5
H15A C15 H15C 109.5
H15B C15 H15C 109.5
C10 C16 C15 112.1(5)
C10 C16 C17 112.3(5)
C15 C16 C17 108.8(5)
C10 C16 H16 107.8
C15 C16 H16 107.8
C17 C16 H16 107.8
C16 C17 H17A 109.5
C16 C17 H17B 109.5
H17A C17 H17B 109.5
C16 C17 H17C 109.5
H17A C17 H17C 109.5
H17B C17 H17C 109.5
C19 C18 H18A 109.5
C19 C18 H18B 109.5
H18A C18 H18B 109.5
C19 C18 H18C 109.5
H18A C18 H18C 109.5
H18B C18 H18C 109.5
C14 C19 C18 111.1(5)
C14 C19 C20 113.9(5)
C18 C19 C20 109.0(5)
C14 C19 H19 107.5
C18 C19 H19 107.5
C20 C19 H19 107.5
C19 C20 H20A 109.5
C19 C20 H20B 109.5
H20A C20 H20B 109.5
C19 C20 H20C 109.5
H20A C20 H20C 109.5
H20B C20 H20C 109.5
Si1 C21 H21A 109.5
Si1 C21 H21B 109.5
H21A C21 H21B 109.5
Si1 C21 H21C 109.5
H21A C21 H21C 109.5
H21B C21 H21C 109.5
Si1 C22 H22A 109.5
Si1 C22 H22B 109.5
H22A C22 H22B 109.5
Si1 C22 H22C 109.5
H22A C22 H22C 109.5
H22B C22 H22C 109.5
Si1 C23 H23A 109.5
Si1 C23 H23B 109.5
H23A C23 H23B 109.5
Si1 C23 H23C 109.5
H23A C23 H23C 109.5
H23B C23 H23C 109.5
Si2 C24 H24A 109.5
Si2 C24 H24B 109.5
H24A C24 H24B 109.5
Si2 C24 H24C 109.5
H24A C24 H24C 109.5
H24B C24 H24C 109.5
Si2 C25 H25A 109.5
Si2 C25 H25B 109.5
H25A C25 H25B 109.5
Si2 C25 H25C 109.5
H25A C25 H25C 109.5
H25B C25 H25C 109.5
Si2 C26 H26A 109.5
Si2 C26 H26B 109.5
H26A C26 H26B 109.5
Si2 C26 H26C 109.5
H26A C26 H26C 109.5
H26B C26 H26C 109.5
Si4 C27 H27A 109.5
Si4 C27 H27B 109.5
H27A C27 H27B 109.5
Si4 C27 H27C 109.5
H27A C27 H27C 109.5
H27B C27 H27C 109.5
Si4 C28 H28A 109.5
Si4 C28 H28B 109.5
H28A C28 H28B 109.5
Si4 C28 H28C 109.5
H28A C28 H28C 109.5
H28B C28 H28C 109.5
Si4 C29 H29A 109.5
Si4 C29 H29B 109.5
H29A C29 H29B 109.5
Si4 C29 H29C 109.5
H29A C29 H29C 109.5
H29B C29 H29C 109.5
Si3 C30 H30A 109.5
Si3 C30 H30B 109.5
H30A C30 H30B 109.5
Si3 C30 H30C 109.5
H30A C30 H30C 109.5
H30B C30 H30C 109.5
Si3 C31 H31A 109.5
Si3 C31 H31B 109.5
H31A C31 H31B 109.5
Si3 C31 H31C 109.5
H31A C31 H31C 109.5
H31B C31 H31C 109.5
Si3 C32 H32A 109.5
Si3 C32 H32B 109.5
H32A C32 H32B 109.5
Si3 C32 H32C 109.5
H32A C32 H32C 109.5
H32B C32 H32C 109.5
Si5 C33 H33A 109.5
Si5 C33 H33B 109.5
H33A C33 H33B 109.5
Si5 C33 H33C 109.5
H33A C33 H33C 109.5
H33B C33 H33C 109.5
Si5 C34 H34A 109.5
Si5 C34 H34B 109.5
H34A C34 H34B 109.5
Si5 C34 H34C 109.5
H34A C34 H34C 109.5
H34B C34 H34C 109.5
Si5 C35 H35A 109.5
Si5 C35 H35B 109.5
H35A C35 H35B 109.5
Si5 C35 H35C 109.5
H35A C35 H35C 109.5
H35B C35 H35C 109.5
Si6 C36 H36A 109.5
Si6 C36 H36B 109.5
H36A C36 H36B 109.5
Si6 C36 H36C 109.5
H36A C36 H36C 109.5
H36B C36 H36C 109.5
Si6 C37 H37A 109.5
Si6 C37 H37B 109.5
H37A C37 H37B 109.5
Si6 C37 H37C 109.5
H37A C37 H37C 109.5
H37B C37 H37C 109.5
Si6 C38 H38A 109.5
Si6 C38 H38B 109.5
H38A C38 H38B 109.5
Si6 C38 H38C 109.5
H38A C38 H38C 109.5
H38B C38 H38C 109.5

loop_
_geom_bond_atom_site_label_1
_geom_bond_atom_site_label_2
_geom_bond_distance
Th1 N1 2.200(4)
Th1 N5 2.340(4)
Th1 N6 2.352(4)
Th1 N4 2.372(3)
Th1 Si5 3.4270(9)
Th1 Si1 3.4349(14)
Th1 Si3 3.4387(9)
Si1 N4 1.723(4)
Si1 C22 1.858(6)
Si1 C23 1.861(5)
Si1 C21 1.866(6)
Si2 N4 1.737(4)
Si2 C26 1.871(5)
Si2 C25 1.872(6)
Si2 C24 1.876(6)
Si3 N5 1.743(4)
Si3 C31 1.856(6)
Si3 C32 1.859(5)
Si3 C30 1.885(5)
Si4 N5 1.740(4)
Si4 C28 1.859(6)
Si4 C29 1.862(5)
Si4 C27 1.870(6)
Si5 N6 1.756(4)
Si5 C35 1.850(6)
Si5 C34 1.862(6)
Si5 C33 1.894(5)
Si6 N6 1.737(4)
Si6 C36 1.867(6)
Si6 C38 1.868(6)
Si6 C37 1.878(6)
N1 C1 1.279(6)
N2 C2 1.382(6)
N2 C1 1.399(6)
N2 C8 1.447(6)
N3 C3 1.398(6)
N3 C1 1.399(6)
N3 C9 1.437(6)
C2 C7 1.388(6)
C2 C3 1.392(6)
C3 C4 1.374(7)
C4 C5 1.396(7)
C4 H4 0.9500
C5 C6 1.366(8)
C5 H5 0.9500
C6 C7 1.384(7)
C6 H6 0.9500
C7 H7 0.9500
C8 H8A 0.9800
C8 H8B 0.9800
C8 H8C 0.9800
C9 C10 1.395(7)
C9 C14 1.405(7)
C10 C11 1.397(7)
C10 C16 1.520(8)
C11 C12 1.367(9)
C11 H11 0.9500
C12 C13 1.374(8)
C12 H12 0.9500
C13 C14 1.390(7)
C13 H13 0.9500
C14 C19 1.515(7)
C15 C16 1.524(8)
C15 H15A 0.9800
C15 H15B 0.9800
C15 H15C 0.9800
C16 C17 1.532(7)
C16 H16 1.0000
C17 H17A 0.9800
C17 H17B 0.9800
C17 H17C 0.9800
C18 C19 1.525(8)
C18 H18A 0.9800
C18 H18B 0.9800
C18 H18C 0.9800
C19 C20 1.530(7)
C19 H19 1.0000
C20 H20A 0.9800
C20 H20B 0.9800
C20 H20C 0.9800
C21 H21A 0.9800
C21 H21B 0.9800
C21 H21C 0.9800
C22 H22A 0.9800
C22 H22B 0.9800
C22 H22C 0.9800
C23 H23A 0.9800
C23 H23B 0.9800
C23 H23C 0.9800
C24 H24A 0.9800
C24 H24B 0.9800
C24 H24C 0.9800
C25 H25A 0.9800
C25 H25B 0.9800
C25 H25C 0.9800
C26 H26A 0.9800
C26 H26B 0.9800
C26 H26C 0.9800
C27 H27A 0.9800
C27 H27B 0.9800
C27 H27C 0.9800
C28 H28A 0.9800
C28 H28B 0.9800
C28 H28C 0.9800
C29 H29A 0.9800
C29 H29B 0.9800
C29 H29C 0.9800
C30 H30A 0.9800
C30 H30B 0.9800
C30 H30C 0.9800
C31 H31A 0.9800
C31 H31B 0.9800
C31 H31C 0.9800
C32 H32A 0.9800
C32 H32B 0.9800
C32 H32C 0.9800
C33 H33A 0.9800
C33 H33B 0.9800
C33 H33C 0.9800
C34 H34A 0.9800
C34 H34B 0.9800
C34 H34C 0.9800
C35 H35A 0.9800
C35 H35B 0.9800
C35 H35C 0.9800
C36 H36A 0.9800
C36 H36B 0.9800
C36 H36C 0.9800
C37 H37A 0.9800
C37 H37B 0.9800
C37 H37C 0.9800
C38 H38A 0.9800
C38 H38B 0.9800
C38 H38C 0.9800
